data_4023370
loop_
_publ_author_name
'Anupa A. Kumbhar'
'Avinash S. Kumbhar'
'Vedavati G. Puranik'

_publ_section_title
;
 An Unexpected Metal-Promoted Transformation Yields An Anthrylmethyl
 Spiroanthracene
;
_journal_name_full 'Journal of Organic Chemistry'
_journal_page_first 3559
_journal_page_last 3561
_journal_paper_doi 10.1021/jo702284t
_journal_volume 73
_journal_year 2008
_chemical_formula_moiety 'C35 H28 O2'
_chemical_formula_sum 'C35 H28 O2'
_chemical_formula_weight 480.57
_chemical_name_common Spiroanthracene
_chemical_name_systematic
; 
 ? 
;
_space_group_IT_number 14
_symmetry_cell_setting monoclinic
_symmetry_space_group_name_Hall '-P 2ybc'
_symmetry_space_group_name_H-M 'P 1 21/c 1'
_atom_sites_solution_hydrogens geom
_atom_sites_solution_primary direct
_atom_sites_solution_secondary difmap
_audit_creation_method SHELXL-97
_cell_angle_alpha 90.00
_cell_angle_beta 92.9290(10)
_cell_angle_gamma 90.00
_cell_formula_units_Z 4
_cell_length_a 15.7130(7)
_cell_length_b 10.6636(5)
_cell_length_c 14.8389(7)
_cell_measurement_reflns_used 6567
_cell_measurement_temperature 293(2)
_cell_measurement_theta_max 28.223
_cell_measurement_theta_min 2.309
_cell_volume 2483.1(2)
_computing_cell_refinement 'BRUKER SAINT'
_computing_data_collection 'BRUKER SMART'
_computing_data_reduction 'BRUKER SAINT'
_computing_molecular_graphics SHELXTL
_computing_publication_material SHELXTL
_computing_structure_refinement 'SHELXL-97 (Sheldrick, 1997)'
_computing_structure_solution 'SHELXS-97 (Sheldrick, 1990)'
_diffrn_ambient_temperature 293(2)
_diffrn_measured_fraction_theta_full 0.999
_diffrn_measured_fraction_theta_max 0.999
_diffrn_measurement_device ' Bruker Smart APEX'
_diffrn_measurement_device_type ' CCD Area Detector'
_diffrn_measurement_method 'Omega Scan'
_diffrn_radiation_monochromator graphite
_diffrn_radiation_source 'fine-focus sealed tube'
_diffrn_radiation_type MoK\a
_diffrn_radiation_wavelength 0.71073
_diffrn_reflns_av_R_equivalents 0.0264
_diffrn_reflns_av_sigmaI/netI 0.0203
_diffrn_reflns_limit_h_max 17
_diffrn_reflns_limit_h_min -17
_diffrn_reflns_limit_k_max 11
_diffrn_reflns_limit_k_min -11
_diffrn_reflns_limit_l_max 16
_diffrn_reflns_limit_l_min -16
_diffrn_reflns_number 19122
_diffrn_reflns_theta_full 23.50
_diffrn_reflns_theta_max 23.50
_diffrn_reflns_theta_min 2.31
_exptl_absorpt_coefficient_mu 0.078
_exptl_absorpt_correction_T_max 0.9915
_exptl_absorpt_correction_T_min 0.9691
_exptl_absorpt_correction_type multi-scan
_exptl_absorpt_process_details 'Bruker SADABS'
_exptl_crystal_colour violet
_exptl_crystal_density_diffrn 1.286
_exptl_crystal_density_method 'not measured'
_exptl_crystal_description rectangular
_exptl_crystal_F_000 1016
_exptl_crystal_size_max 0.40
_exptl_crystal_size_mid 0.23
_exptl_crystal_size_min 0.11
_refine_diff_density_max 0.202
_refine_diff_density_min -0.187
_refine_diff_density_rms 0.037
_refine_ls_extinction_method none
_refine_ls_goodness_of_fit_ref 1.186
_refine_ls_hydrogen_treatment riding
_refine_ls_matrix_type full
_refine_ls_number_parameters 336
_refine_ls_number_reflns 3681
_refine_ls_number_restraints 0
_refine_ls_restrained_S_all 1.186
_refine_ls_R_factor_all 0.0717
_refine_ls_R_factor_gt 0.0627
_refine_ls_shift/su_max 0.000
_refine_ls_shift/su_mean 0.000
_refine_ls_structure_factor_coef Fsqd
_refine_ls_weighting_details 'calc w=1/[\s^2^(Fo^2^)+(0.0517P)^2^+1.3483P] where P=(Fo^2^+2Fc^2^)/3'
_refine_ls_weighting_scheme calc
_refine_ls_wR_factor_gt 0.1411
_refine_ls_wR_factor_ref 0.1455
_reflns_number_gt 3208
_reflns_number_total 3681
_reflns_threshold_expression >2sigma(I)
_cod_data_source_file jo702284t-File003.cif
_cod_data_source_block "'C35H28O2'"
_cod_depositor_comments
;
The following automatic conversions were performed:
'_symmetry_cell_setting' value 'Monoclinic' changed to 'monoclinic'
according to '/home/saulius/struct/CIF-dictionaries/cif_core.dic'
dictionary named 'cif_core.dic' version 2.4.1 from 2010-06-29.

Automatic conversion script
Id: cif_fix_enum 1527 2010-12-29 10:47:43Z saulius 
;
_cod_original_sg_symbol_H-M 'P 21/c'
_cod_database_code 4023370

loop_
_symmetry_equiv_pos_as_xyz
'x, y, z'
'-x, y+1/2, -z+1/2'
'-x, -y, -z'
'x, -y-1/2, z-1/2'

loop_
_atom_site_label
_atom_site_type_symbol
_atom_site_fract_x
_atom_site_fract_y
_atom_site_fract_z
_atom_site_U_iso_or_equiv
_atom_site_adp_type
_atom_site_occupancy
_atom_site_symmetry_multiplicity
_atom_site_calc_flag
_atom_site_refinement_flags
_atom_site_disorder_assembly
_atom_site_disorder_group
O1 O 0.19522(12) 1.19934(17) 0.06543(12) 0.0562(5) Uani 1 1 d . . .
O2 O 0.00591(18) 1.4149(3) 0.18670(19) 0.1058(9) Uani 1 1 d . . .
C1 C 0.2595(2) 0.5600(3) 0.2894(2) 0.0631(8) Uani 1 1 d . . .
H1 H 0.2236 0.5921 0.2432 0.076 Uiso 1 1 calc R . .
C2 C 0.2724(2) 0.4356(3) 0.2942(2) 0.0781(10) Uani 1 1 d . . .
H2 H 0.2450 0.3835 0.2517 0.094 Uiso 1 1 calc R . .
C3 C 0.3262(3) 0.3831(3) 0.3621(3) 0.0813(10) Uani 1 1 d . . .
H3 H 0.3350 0.2969 0.3639 0.098 Uiso 1 1 calc R . .
C4 C 0.3651(2) 0.4572(3) 0.4244(2) 0.0682(9) Uani 1 1 d . . .
H4 H 0.4001 0.4214 0.4698 0.082 Uiso 1 1 calc R . .
C5 C 0.4206(2) 0.8731(3) 0.5548(2) 0.0673(9) Uani 1 1 d . . .
H5 H 0.4558 0.8367 0.5999 0.081 Uiso 1 1 calc R . .
C6 C 0.4075(2) 0.9972(4) 0.5561(2) 0.0791(10) Uani 1 1 d . . .
H6 H 0.4326 1.0459 0.6022 0.095 Uiso 1 1 calc R . .
C7 C 0.3558(2) 1.0534(3) 0.4875(2) 0.0747(10) Uani 1 1 d . . .
H7 H 0.3474 1.1397 0.4882 0.090 Uiso 1 1 calc R . .
C8 C 0.3182(2) 0.9845(3) 0.42063(19) 0.0599(8) Uani 1 1 d . . .
H8 H 0.2849 1.0247 0.3758 0.072 Uiso 1 1 calc R . .
C9 C 0.28660(16) 0.7754(2) 0.35057(16) 0.0447(6) Uani 1 1 d . . .
C10 C 0.39384(17) 0.6667(3) 0.48627(18) 0.0556(7) Uani 1 1 d . . .
H10 H 0.4299 0.6310 0.5308 0.067 Uiso 1 1 calc R . .
C11 C 0.32785(16) 0.8518(3) 0.41657(17) 0.0470(6) Uani 1 1 d . . .
C12 C 0.38214(16) 0.7955(3) 0.48631(17) 0.0505(7) Uani 1 1 d . . .
C13 C 0.29956(16) 0.6444(2) 0.35315(17) 0.0475(6) Uani 1 1 d . . .
C14 C 0.35375(17) 0.5893(3) 0.42237(18) 0.0509(7) Uani 1 1 d . . .
C15 C 0.22731(16) 0.8298(3) 0.27725(17) 0.0478(6) Uani 1 1 d . . .
H15A H 0.2060 0.9097 0.2978 0.057 Uiso 1 1 calc R . .
H15B H 0.1789 0.7741 0.2676 0.057 Uiso 1 1 calc R . .
C16 C 0.11484(17) 0.9817(3) 0.00500(19) 0.0565(7) Uani 1 1 d . . .
H16 H 0.0938 1.0590 -0.0147 0.068 Uiso 1 1 calc R . .
C17 C 0.08794(18) 0.8742(3) -0.0392(2) 0.0636(8) Uani 1 1 d . . .
H17 H 0.0491 0.8796 -0.0884 0.076 Uiso 1 1 calc R . .
C18 C 0.11790(18) 0.7595(3) -0.0111(2) 0.0603(8) Uani 1 1 d . . .
H18 H 0.0995 0.6870 -0.0411 0.072 Uiso 1 1 calc R . .
C19 C 0.17564(17) 0.7520(3) 0.06197(18) 0.0519(7) Uani 1 1 d . . .
H19 H 0.1959 0.6740 0.0811 0.062 Uiso 1 1 calc R . .
C20 C 0.41300(16) 0.9515(3) 0.21549(17) 0.0529(7) Uani 1 1 d . . .
H20 H 0.4340 0.8740 0.2349 0.063 Uiso 1 1 calc R . .
C21 C 0.46708(18) 1.0528(3) 0.2153(2) 0.0654(9) Uani 1 1 d . . .
H21 H 0.5241 1.0437 0.2343 0.078 Uiso 1 1 calc R . .
C22 C 0.4366(2) 1.1666(3) 0.1871(2) 0.0694(9) Uani 1 1 d . . .
H22 H 0.4731 1.2351 0.1863 0.083 Uiso 1 1 calc R . .
C23 C 0.35186(19) 1.1807(3) 0.15975(19) 0.0587(8) Uani 1 1 d . . .
H23 H 0.3315 1.2591 0.1416 0.070 Uiso 1 1 calc R . .
C24 C 0.20359(16) 1.0927(2) 0.12799(17) 0.0447(6) Uani 1 1 d . . .
C25 C 0.26944(15) 0.8501(2) 0.18562(16) 0.0426(6) Uani 1 1 d . . .
H25 H 0.3045 0.7761 0.1750 0.051 Uiso 1 1 calc R . .
C26 C 0.29681(16) 1.0790(2) 0.15908(16) 0.0430(6) Uani 1 1 d . . .
C27 C 0.32752(15) 0.9624(2) 0.18719(16) 0.0423(6) Uani 1 1 d . . .
C28 C 0.17302(15) 0.9762(2) 0.07859(16) 0.0431(6) Uani 1 1 d . . .
C29 C 0.20394(15) 0.8597(2) 0.10752(16) 0.0417(6) Uani 1 1 d . . .
C30 C 0.14586(17) 1.1290(3) 0.20617(18) 0.0520(7) Uani 1 1 d . . .
H30A H 0.1040 1.0642 0.2162 0.062 Uiso 1 1 calc R . .
H30B H 0.1795 1.1437 0.2618 0.062 Uiso 1 1 calc R . .
C31 C 0.10363(16) 1.2483(2) 0.17171(19) 0.0502(7) Uani 1 1 d . . .
C32 C 0.13566(17) 1.2803(2) 0.0942(2) 0.0513(7) Uani 1 1 d . . .
C33 C 0.1190(2) 1.3903(3) 0.0327(2) 0.0763(10) Uani 1 1 d . . .
H33A H 0.0932 1.3616 -0.0236 0.114 Uiso 1 1 calc R . .
H33B H 0.1718 1.4316 0.0221 0.114 Uiso 1 1 calc R . .
H33C H 0.0814 1.4480 0.0604 0.114 Uiso 1 1 calc R . .
C34 C 0.04143(19) 1.3214(3) 0.2198(2) 0.0666(9) Uani 1 1 d . . .
C35 C 0.0225(2) 1.2766(4) 0.3111(2) 0.0926(12) Uani 1 1 d . . .
H35A H -0.0210 1.3282 0.3350 0.139 Uiso 1 1 calc R . .
H35B H 0.0732 1.2814 0.3500 0.139 Uiso 1 1 calc R . .
H35C H 0.0032 1.1913 0.3076 0.139 Uiso 1 1 calc R . .

loop_
_atom_site_aniso_label
_atom_site_aniso_U_11
_atom_site_aniso_U_22
_atom_site_aniso_U_33
_atom_site_aniso_U_23
_atom_site_aniso_U_13
_atom_site_aniso_U_12
O1 0.0623(12) 0.0504(11) 0.0567(12) 0.0121(9) 0.0099(9) 0.0092(9)
O2 0.115(2) 0.0889(19) 0.114(2) 0.0032(16) 0.0121(17) 0.0555(17)
C1 0.075(2) 0.0547(19) 0.0586(19) 0.0025(15) -0.0034(16) -0.0044(15)
C2 0.103(3) 0.052(2) 0.079(2) -0.0042(17) 0.002(2) -0.0116(18)
C3 0.115(3) 0.0454(18) 0.084(3) 0.0082(19) 0.016(2) 0.0057(19)
C4 0.082(2) 0.063(2) 0.061(2) 0.0195(17) 0.0128(17) 0.0146(17)
C5 0.069(2) 0.084(2) 0.0479(18) 0.0010(16) -0.0051(15) -0.0087(17)
C6 0.103(3) 0.079(3) 0.054(2) -0.0140(18) -0.0045(19) -0.018(2)
C7 0.108(3) 0.057(2) 0.059(2) -0.0076(16) 0.0086(19) -0.0003(18)
C8 0.076(2) 0.0576(19) 0.0468(17) -0.0016(14) 0.0051(15) 0.0046(15)
C9 0.0453(14) 0.0518(16) 0.0374(14) 0.0050(12) 0.0051(11) -0.0004(12)
C10 0.0523(16) 0.072(2) 0.0430(16) 0.0147(15) 0.0017(13) 0.0098(14)
C11 0.0490(15) 0.0518(16) 0.0411(15) 0.0037(12) 0.0100(12) 0.0015(12)
C12 0.0474(15) 0.0651(19) 0.0393(15) 0.0042(13) 0.0060(12) -0.0034(13)
C13 0.0503(15) 0.0483(16) 0.0445(15) 0.0038(13) 0.0080(12) -0.0006(12)
C14 0.0552(16) 0.0548(17) 0.0436(16) 0.0098(13) 0.0107(13) 0.0068(13)
C15 0.0485(15) 0.0501(16) 0.0447(15) 0.0023(12) 0.0009(12) 0.0034(12)
C16 0.0479(16) 0.0669(19) 0.0538(18) 0.0010(15) -0.0045(13) 0.0076(14)
C17 0.0468(16) 0.090(2) 0.0522(18) -0.0109(17) -0.0111(13) -0.0017(16)
C18 0.0537(17) 0.070(2) 0.0565(18) -0.0173(16) 0.0003(14) -0.0102(15)
C19 0.0542(16) 0.0493(16) 0.0525(17) -0.0061(13) 0.0049(13) -0.0022(13)
C20 0.0443(15) 0.074(2) 0.0401(15) -0.0009(14) -0.0017(12) 0.0090(14)
C21 0.0435(16) 0.102(3) 0.0501(18) -0.0087(17) -0.0033(13) -0.0142(17)
C22 0.065(2) 0.079(2) 0.065(2) -0.0065(18) -0.0005(16) -0.0302(18)
C23 0.0669(19) 0.0529(17) 0.0561(18) -0.0046(14) 0.0022(15) -0.0105(14)
C24 0.0477(15) 0.0415(15) 0.0448(15) 0.0044(12) 0.0026(11) 0.0057(11)
C25 0.0433(14) 0.0425(14) 0.0418(14) -0.0001(12) 0.0023(11) 0.0069(11)
C26 0.0480(14) 0.0460(15) 0.0354(14) -0.0052(12) 0.0055(11) -0.0013(12)
C27 0.0432(14) 0.0530(16) 0.0306(13) -0.0033(11) 0.0021(11) 0.0017(12)
C28 0.0354(13) 0.0550(16) 0.0393(15) -0.0018(12) 0.0045(11) 0.0023(11)
C29 0.0404(13) 0.0469(15) 0.0381(14) -0.0009(12) 0.0045(11) 0.0000(11)
C30 0.0553(16) 0.0572(17) 0.0439(15) -0.0018(13) 0.0071(12) -0.0038(13)
C31 0.0460(15) 0.0485(16) 0.0555(17) -0.0085(14) -0.0033(13) 0.0043(12)
C32 0.0479(15) 0.0425(15) 0.0624(19) -0.0023(14) -0.0066(13) 0.0029(12)
C33 0.080(2) 0.063(2) 0.086(2) 0.0119(18) -0.0061(19) 0.0057(17)
C34 0.0591(18) 0.066(2) 0.074(2) -0.0114(17) -0.0007(16) 0.0118(16)
C35 0.088(3) 0.118(3) 0.074(2) -0.007(2) 0.024(2) 0.028(2)

loop_
_atom_type_symbol
_atom_type_description
_atom_type_scat_dispersion_real
_atom_type_scat_dispersion_imag
_atom_type_scat_source
C C 0.0033 0.0016 'International Tables Vol C Tables 4.2.6.8 and 6.1.1.4'
H H 0.0000 0.0000 'International Tables Vol C Tables 4.2.6.8 and 6.1.1.4'
O O 0.0106 0.0060 'International Tables Vol C Tables 4.2.6.8 and 6.1.1.4'

loop_
_geom_angle_atom_site_label_1
_geom_angle_atom_site_label_2
_geom_angle_atom_site_label_3
_geom_angle
_geom_angle_site_symmetry_1
_geom_angle_site_symmetry_3
_geom_angle_publ_flag
C32 O1 C24 109.5(2) . . ?
C2 C1 C13 121.8(3) . . ?
C2 C1 H1 119.1 . . ?
C13 C1 H1 119.1 . . ?
C1 C2 C3 121.2(3) . . ?
C1 C2 H2 119.4 . . ?
C3 C2 H2 119.4 . . ?
C4 C3 C2 119.9(3) . . ?
C4 C3 H3 120.0 . . ?
C2 C3 H3 120.0 . . ?
C3 C4 C14 121.2(3) . . ?
C3 C4 H4 119.4 . . ?
C14 C4 H4 119.4 . . ?
C6 C5 C12 121.7(3) . . ?
C6 C5 H5 119.2 . . ?
C12 C5 H5 119.2 . . ?
C5 C6 C7 119.7(3) . . ?
C5 C6 H6 120.2 . . ?
C7 C6 H6 120.2 . . ?
C8 C7 C6 121.1(3) . . ?
C8 C7 H7 119.4 . . ?
C6 C7 H7 119.4 . . ?
C7 C8 C11 122.0(3) . . ?
C7 C8 H8 119.0 . . ?
C11 C8 H8 119.0 . . ?
C11 C9 C13 119.6(2) . . ?
C11 C9 C15 121.6(2) . . ?
C13 C9 C15 118.8(2) . . ?
C14 C10 C12 122.4(3) . . ?
C14 C10 H10 118.8 . . ?
C12 C10 H10 118.8 . . ?
C9 C11 C8 124.0(2) . . ?
C9 C11 C12 119.6(2) . . ?
C8 C11 C12 116.4(3) . . ?
C10 C12 C5 121.7(3) . . ?
C10 C12 C11 119.2(3) . . ?
C5 C12 C11 119.1(3) . . ?
C9 C13 C14 120.5(2) . . ?
C9 C13 C1 123.2(2) . . ?
C14 C13 C1 116.4(3) . . ?
C10 C14 C4 121.7(3) . . ?
C10 C14 C13 118.8(3) . . ?
C4 C14 C13 119.5(3) . . ?
C9 C15 C25 114.1(2) . . ?
C9 C15 H15A 108.7 . . ?
C25 C15 H15A 108.7 . . ?
C9 C15 H15B 108.7 . . ?
C25 C15 H15B 108.7 . . ?
H15A C15 H15B 107.6 . . ?
C17 C16 C28 120.9(3) . . ?
C17 C16 H16 119.6 . . ?
C28 C16 H16 119.6 . . ?
C18 C17 C16 120.5(3) . . ?
C18 C17 H17 119.8 . . ?
C16 C17 H17 119.8 . . ?
C17 C18 C19 119.5(3) . . ?
C17 C18 H18 120.2 . . ?
C19 C18 H18 120.2 . . ?
C18 C19 C29 121.0(3) . . ?
C18 C19 H19 119.5 . . ?
C29 C19 H19 119.5 . . ?
C21 C20 C27 121.4(3) . . ?
C21 C20 H20 119.3 . . ?
C27 C20 H20 119.3 . . ?
C22 C21 C20 119.5(3) . . ?
C22 C21 H21 120.3 . . ?
C20 C21 H21 120.3 . . ?
C21 C22 C23 120.4(3) . . ?
C21 C22 H22 119.8 . . ?
C23 C22 H22 119.8 . . ?
C22 C23 C26 120.6(3) . . ?
C22 C23 H23 119.7 . . ?
C26 C23 H23 119.7 . . ?
O1 C24 C28 108.3(2) . . ?
O1 C24 C26 108.6(2) . . ?
C28 C24 C26 110.3(2) . . ?
O1 C24 C30 103.95(19) . . ?
C28 C24 C30 112.6(2) . . ?
C26 C24 C30 112.7(2) . . ?
C27 C25 C29 110.2(2) . . ?
C27 C25 C15 112.4(2) . . ?
C29 C25 C15 112.03(19) . . ?
C27 C25 H25 107.3 . . ?
C29 C25 H25 107.3 . . ?
C15 C25 H25 107.3 . . ?
C23 C26 C27 119.4(2) . . ?
C23 C26 C24 121.2(2) . . ?
C27 C26 C24 119.4(2) . . ?
C26 C27 C20 118.7(2) . . ?
C26 C27 C25 120.4(2) . . ?
C20 C27 C25 120.9(2) . . ?
C16 C28 C29 119.0(2) . . ?
C16 C28 C24 121.9(2) . . ?
C29 C28 C24 119.1(2) . . ?
C19 C29 C28 119.2(2) . . ?
C19 C29 C25 120.2(2) . . ?
C28 C29 C25 120.6(2) . . ?
C31 C30 C24 102.7(2) . . ?
C31 C30 H30A 111.2 . . ?
C24 C30 H30A 111.2 . . ?
C31 C30 H30B 111.2 . . ?
C24 C30 H30B 111.2 . . ?
H30A C30 H30B 109.1 . . ?
C32 C31 C34 125.4(3) . . ?
C32 C31 C30 109.3(2) . . ?
C34 C31 C30 125.1(3) . . ?
C31 C32 O1 114.1(2) . . ?
C31 C32 C33 131.9(3) . . ?
O1 C32 C33 114.0(3) . . ?
C32 C33 H33A 109.5 . . ?
C32 C33 H33B 109.5 . . ?
H33A C33 H33B 109.5 . . ?
C32 C33 H33C 109.5 . . ?
H33A C33 H33C 109.5 . . ?
H33B C33 H33C 109.5 . . ?
O2 C34 C31 122.4(3) . . ?
O2 C34 C35 121.2(3) . . ?
C31 C34 C35 116.4(3) . . ?
C34 C35 H35A 109.5 . . ?
C34 C35 H35B 109.5 . . ?
H35A C35 H35B 109.5 . . ?
C34 C35 H35C 109.5 . . ?
H35A C35 H35C 109.5 . . ?
H35B C35 H35C 109.5 . . ?

loop_
_geom_bond_atom_site_label_1
_geom_bond_atom_site_label_2
_geom_bond_distance
_geom_bond_site_symmetry_2
_geom_bond_publ_flag
O1 C32 1.358(3) . ?
O1 C24 1.470(3) . ?
O2 C34 1.232(4) . ?
C1 C2 1.343(4) . ?
C1 C13 1.428(4) . ?
C1 H1 0.9300 . ?
C2 C3 1.398(5) . ?
C2 H2 0.9300 . ?
C3 C4 1.339(5) . ?
C3 H3 0.9300 . ?
C4 C14 1.420(4) . ?
C4 H4 0.9300 . ?
C5 C6 1.340(5) . ?
C5 C12 1.421(4) . ?
C5 H5 0.9300 . ?
C6 C7 1.405(5) . ?
C6 H6 0.9300 . ?
C7 C8 1.346(4) . ?
C7 H7 0.9300 . ?
C8 C11 1.424(4) . ?
C8 H8 0.9300 . ?
C9 C11 1.407(4) . ?
C9 C13 1.412(4) . ?
C9 C15 1.511(3) . ?
C10 C14 1.385(4) . ?
C10 C12 1.386(4) . ?
C10 H10 0.9300 . ?
C11 C12 1.438(4) . ?
C13 C14 1.427(4) . ?
C15 C25 1.557(3) . ?
C15 H15A 0.9700 . ?
C15 H15B 0.9700 . ?
C16 C17 1.376(4) . ?
C16 C28 1.389(4) . ?
C16 H16 0.9300 . ?
C17 C18 1.368(4) . ?
C17 H17 0.9300 . ?
C18 C19 1.380(4) . ?
C18 H18 0.9300 . ?
C19 C29 1.393(4) . ?
C19 H19 0.9300 . ?
C20 C21 1.374(4) . ?
C20 C27 1.392(3) . ?
C20 H20 0.9300 . ?
C21 C22 1.363(5) . ?
C21 H21 0.9300 . ?
C22 C23 1.380(4) . ?
C22 H22 0.9300 . ?
C23 C26 1.387(4) . ?
C23 H23 0.9300 . ?
C24 C28 1.508(4) . ?
C24 C26 1.520(3) . ?
C24 C30 1.558(4) . ?
C25 C27 1.505(3) . ?
C25 C29 1.514(3) . ?
C25 H25 0.9800 . ?
C26 C27 1.390(3) . ?
C28 C29 1.394(4) . ?
C30 C31 1.512(4) . ?
C30 H30A 0.9700 . ?
C30 H30B 0.9700 . ?
C31 C32 1.323(4) . ?
C31 C34 1.464(4) . ?
C32 C33 1.501(4) . ?
C33 H33A 0.9600 . ?
C33 H33B 0.9600 . ?
C33 H33C 0.9600 . ?
C34 C35 1.481(5) . ?
C35 H35A 0.9600 . ?
C35 H35B 0.9600 . ?
C35 H35C 0.9600 . ?

loop_
_geom_torsion_atom_site_label_1
_geom_torsion_atom_site_label_2
_geom_torsion_atom_site_label_3
_geom_torsion_atom_site_label_4
_geom_torsion
_geom_torsion_site_symmetry_1
_geom_torsion_site_symmetry_2
_geom_torsion_site_symmetry_3
_geom_torsion_site_symmetry_4
_geom_torsion_publ_flag
C13 C1 C2 C3 -0.3(5) . . . . ?
C1 C2 C3 C4 0.9(6) . . . . ?
C2 C3 C4 C14 -0.9(5) . . . . ?
C12 C5 C6 C7 -1.1(5) . . . . ?
C5 C6 C7 C8 0.7(5) . . . . ?
C6 C7 C8 C11 0.8(5) . . . . ?
C13 C9 C11 C8 -179.1(2) . . . . ?
C15 C9 C11 C8 -0.1(4) . . . . ?
C13 C9 C11 C12 -0.5(4) . . . . ?
C15 C9 C11 C12 178.5(2) . . . . ?
C7 C8 C11 C9 176.9(3) . . . . ?
C7 C8 C11 C12 -1.8(4) . . . . ?
C14 C10 C12 C5 177.0(3) . . . . ?
C14 C10 C12 C11 -1.3(4) . . . . ?
C6 C5 C12 C10 -178.3(3) . . . . ?
C6 C5 C12 C11 0.1(4) . . . . ?
C9 C11 C12 C10 1.0(4) . . . . ?
C8 C11 C12 C10 179.7(2) . . . . ?
C9 C11 C12 C5 -177.4(2) . . . . ?
C8 C11 C12 C5 1.4(4) . . . . ?
C11 C9 C13 C14 0.3(4) . . . . ?
C15 C9 C13 C14 -178.8(2) . . . . ?
C11 C9 C13 C1 179.4(2) . . . . ?
C15 C9 C13 C1 0.3(4) . . . . ?
C2 C1 C13 C9 -179.2(3) . . . . ?
C2 C1 C13 C14 -0.1(4) . . . . ?
C12 C10 C14 C4 -178.7(3) . . . . ?
C12 C10 C14 C13 1.1(4) . . . . ?
C3 C4 C14 C10 -179.8(3) . . . . ?
C3 C4 C14 C13 0.4(5) . . . . ?
C9 C13 C14 C10 -0.6(4) . . . . ?
C1 C13 C14 C10 -179.7(2) . . . . ?
C9 C13 C14 C4 179.2(2) . . . . ?
C1 C13 C14 C4 0.1(4) . . . . ?
C11 C9 C15 C25 98.3(3) . . . . ?
C13 C9 C15 C25 -82.6(3) . . . . ?
C28 C16 C17 C18 0.2(4) . . . . ?
C16 C17 C18 C19 -0.1(4) . . . . ?
C17 C18 C19 C29 -0.1(4) . . . . ?
C27 C20 C21 C22 0.2(4) . . . . ?
C20 C21 C22 C23 0.7(5) . . . . ?
C21 C22 C23 C26 -1.1(5) . . . . ?
C32 O1 C24 C28 114.0(2) . . . . ?
C32 O1 C24 C26 -126.2(2) . . . . ?
C32 O1 C24 C30 -5.9(3) . . . . ?
C9 C15 C25 C27 -75.4(3) . . . . ?
C9 C15 C25 C29 159.8(2) . . . . ?
C22 C23 C26 C27 0.7(4) . . . . ?
C22 C23 C26 C24 -179.2(3) . . . . ?
O1 C24 C26 C23 25.6(3) . . . . ?
C28 C24 C26 C23 144.2(2) . . . . ?
C30 C24 C26 C23 -89.0(3) . . . . ?
O1 C24 C26 C27 -154.2(2) . . . . ?
C28 C24 C26 C27 -35.6(3) . . . . ?
C30 C24 C26 C27 91.1(3) . . . . ?
C23 C26 C27 C20 0.2(4) . . . . ?
C24 C26 C27 C20 -180.0(2) . . . . ?
C23 C26 C27 C25 -179.0(2) . . . . ?
C24 C26 C27 C25 0.9(3) . . . . ?
C21 C20 C27 C26 -0.6(4) . . . . ?
C21 C20 C27 C25 178.5(2) . . . . ?
C29 C25 C27 C26 33.2(3) . . . . ?
C15 C25 C27 C26 -92.6(3) . . . . ?
C29 C25 C27 C20 -146.0(2) . . . . ?
C15 C25 C27 C20 88.3(3) . . . . ?
C17 C16 C28 C29 -0.1(4) . . . . ?
C17 C16 C28 C24 179.9(2) . . . . ?
O1 C24 C28 C16 -25.3(3) . . . . ?
C26 C24 C28 C16 -144.1(2) . . . . ?
C30 C24 C28 C16 89.1(3) . . . . ?
O1 C24 C28 C29 154.7(2) . . . . ?
C26 C24 C28 C29 36.0(3) . . . . ?
C30 C24 C28 C29 -90.9(3) . . . . ?
C18 C19 C29 C28 0.2(4) . . . . ?
C18 C19 C29 C25 -178.0(2) . . . . ?
C16 C28 C29 C19 -0.1(4) . . . . ?
C24 C28 C29 C19 179.9(2) . . . . ?
C16 C28 C29 C25 178.1(2) . . . . ?
C24 C28 C29 C25 -1.9(3) . . . . ?
C27 C25 C29 C19 145.4(2) . . . . ?
C15 C25 C29 C19 -88.6(3) . . . . ?
C27 C25 C29 C28 -32.8(3) . . . . ?
C15 C25 C29 C28 93.2(3) . . . . ?
O1 C24 C30 C31 6.1(2) . . . . ?
C28 C24 C30 C31 -110.9(2) . . . . ?
C26 C24 C30 C31 123.6(2) . . . . ?
C24 C30 C31 C32 -4.6(3) . . . . ?
C24 C30 C31 C34 179.3(3) . . . . ?
C34 C31 C32 O1 177.2(2) . . . . ?
C30 C31 C32 O1 1.1(3) . . . . ?
C34 C31 C32 C33 -2.0(5) . . . . ?
C30 C31 C32 C33 -178.1(3) . . . . ?
C24 O1 C32 C31 3.3(3) . . . . ?
C24 O1 C32 C33 -177.3(2) . . . . ?
C32 C31 C34 O2 8.0(5) . . . . ?
C30 C31 C34 O2 -176.5(3) . . . . ?
C32 C31 C34 C35 -172.3(3) . . . . ?
C30 C31 C34 C35 3.2(4) . . . . ?
